data_7003807
loop_
_publ_author_name
'Ge, Qingchun'
'Hor, T. S. Andy'

_publ_section_title
;
 Stepwise assembly of linearly-aligned Ru--M--Ru (M = Pd, Pt)
 heterotrimetallic complexes with \s-4-ethynylpyridine spacer
;
_journal_issue 22
_journal_name_full 'Dalton Transactions'
_journal_page_first 2929
_journal_page_last 2936
_journal_paper_doi 10.1039/b719820e
_journal_year 2008
_chemical_formula_sum 'C57 H48 Cl N P4 Ru'
_chemical_formula_weight 1007.36
_chemical_name_systematic
;
?
;
_space_group_IT_number 2
_symmetry_cell_setting triclinic
_symmetry_space_group_name_Hall '-P 1'
_symmetry_space_group_name_H-M 'P -1'
_atom_sites_solution_hydrogens geom
_atom_sites_solution_primary direct
_atom_sites_solution_secondary difmap
_audit_creation_method SHELXL-97
_cell_angle_alpha 108.1380(10)
_cell_angle_beta 94.0600(10)
_cell_angle_gamma 94.7290(10)
_cell_formula_units_Z 2
_cell_length_a 13.5514(6)
_cell_length_b 13.5933(6)
_cell_length_c 13.8171(7)
_cell_measurement_reflns_used 5836
_cell_measurement_temperature 223(2)
_cell_measurement_theta_max 27.50
_cell_measurement_theta_min 2.39
_cell_volume 2397.98(19)
_computing_cell_refinement 'Bruker SMART'
_computing_data_collection 'Bruker SMART'
_computing_data_reduction 'Bruker SAINT'
_computing_molecular_graphics 'Bruker SHELXTL'
_computing_publication_material 'Bruker SHELXTL'
_computing_structure_refinement 'SHELXL-97 (Sheldrick, 1997)'
_computing_structure_solution 'SHELXS-97 (Sheldrick, 1990)'
_diffrn_ambient_temperature 223(2)
_diffrn_measured_fraction_theta_full 0.999
_diffrn_measured_fraction_theta_max 0.999
_diffrn_measurement_device_type 'CCD area detector'
_diffrn_measurement_method 'phi and omega scans'
_diffrn_radiation_monochromator graphite
_diffrn_radiation_source 'fine-focus sealed tube'
_diffrn_radiation_type MoK\a
_diffrn_radiation_wavelength 0.71073
_diffrn_reflns_av_R_equivalents 0.0248
_diffrn_reflns_av_sigmaI/netI 0.0291
_diffrn_reflns_limit_h_max 17
_diffrn_reflns_limit_h_min -17
_diffrn_reflns_limit_k_max 17
_diffrn_reflns_limit_k_min -17
_diffrn_reflns_limit_l_max 17
_diffrn_reflns_limit_l_min -17
_diffrn_reflns_number 31494
_diffrn_reflns_theta_full 27.50
_diffrn_reflns_theta_max 27.50
_diffrn_reflns_theta_min 1.52
_exptl_absorpt_coefficient_mu 0.556
_exptl_absorpt_correction_T_max 0.8970
_exptl_absorpt_correction_T_min 0.7841
_exptl_absorpt_correction_type 'Sadabs, (Sheldrick 2001)'
_exptl_crystal_colour YELLOW
_exptl_crystal_density_diffrn 1.395
_exptl_crystal_density_meas 0
_exptl_crystal_density_method 'not measured'
_exptl_crystal_description BLOCK
_exptl_crystal_F_000 1036
_exptl_crystal_size_max 0.46
_exptl_crystal_size_mid 0.24
_exptl_crystal_size_min 0.20
_refine_diff_density_max 0.496
_refine_diff_density_min -0.262
_refine_diff_density_rms 0.066
_refine_ls_extinction_method none
_refine_ls_goodness_of_fit_ref 1.035
_refine_ls_hydrogen_treatment mixed
_refine_ls_matrix_type full
_refine_ls_number_parameters 577
_refine_ls_number_reflns 10991
_refine_ls_number_restraints 0
_refine_ls_restrained_S_all 1.035
_refine_ls_R_factor_all 0.0372
_refine_ls_R_factor_gt 0.0323
_refine_ls_shift/su_max 0.002
_refine_ls_shift/su_mean 0.000
_refine_ls_structure_factor_coef Fsqd
_refine_ls_weighting_details 'calc w=1/[\s^2^(Fo^2^)+(0.0404P)^2^+0.9274P] where P=(Fo^2^+2Fc^2^)/3'
_refine_ls_weighting_scheme calc
_refine_ls_wR_factor_gt 0.0781
_refine_ls_wR_factor_ref 0.0806
_reflns_number_gt 9765
_reflns_number_total 10991
_reflns_threshold_expression >2sigma(I)
_cod_data_source_file b719820e.txt
_cod_data_source_block 6088
_cod_depositor_comments
;
The following automatic conversions were performed:
'_symmetry_cell_setting' value 'Triclinic' changed to 'triclinic'
according to '/home/saulius/struct/CIF-dictionaries/cif_core.dic'
dictionary named 'cif_core.dic' version 2.4.1 from 2010-06-29.

Automatic conversion script
Id: cif_fix_enum 1527 2010-12-29 10:47:43Z saulius 
;
_cod_original_sg_symbol_H-M P-1
_cod_database_code 7003807

loop_
_symmetry_equiv_pos_as_xyz
'x, y, z'
'-x, -y, -z'

loop_
_atom_site_label
_atom_site_type_symbol
_atom_site_fract_x
_atom_site_fract_y
_atom_site_fract_z
_atom_site_U_iso_or_equiv
_atom_site_adp_type
_atom_site_occupancy
_atom_site_symmetry_multiplicity
_atom_site_calc_flag
_atom_site_refinement_flags
_atom_site_disorder_assembly
_atom_site_disorder_group
Ru1 Ru 0.744318(10) 0.802584(10) 0.688230(10) 0.01898(5) Uani 1 1 d . . .
P1 P 0.91811(3) 0.80775(3) 0.68924(4) 0.02307(10) Uani 1 1 d . . .
P2 P 0.81598(3) 0.94833(4) 0.82517(4) 0.02442(10) Uani 1 1 d . . .
P3 P 0.57355(3) 0.78803(4) 0.69885(3) 0.02202(10) Uani 1 1 d . . .
P4 P 0.67003(3) 0.65899(3) 0.54981(3) 0.02343(10) Uani 1 1 d . . .
Cl1 Cl 0.74825(4) 0.91890(4) 0.58411(3) 0.03049(10) Uani 1 1 d . . .
N1 N 0.76785(17) 0.49547(15) 1.04859(15) 0.0478(5) Uani 1 1 d . . .
C1 C 0.74703(13) 0.71183(13) 0.77583(13) 0.0232(3) Uani 1 1 d . . .
C2 C 0.74831(15) 0.65901(15) 0.83212(15) 0.0307(4) Uani 1 1 d . . .
C3 C 0.84775(19) 0.53244(18) 1.01523(18) 0.0455(5) Uani 1 1 d . . .
H3 H 0.9103 0.5220 1.0420 0.055 Uiso 1 1 calc R . .
C4 C 0.84602(17) 0.58491(17) 0.94441(17) 0.0393(5) Uani 1 1 d . . .
H4 H 0.9057 0.6080 0.9236 0.047 Uiso 1 1 calc R . .
C5 C 0.75449(15) 0.60335(14) 0.90397(14) 0.0289(4) Uani 1 1 d . . .
C6 C 0.67029(17) 0.56472(16) 0.93862(17) 0.0389(5) Uani 1 1 d . . .
H6 H 0.6064 0.5743 0.9142 0.047 Uiso 1 1 calc R . .
C7 C 0.6814(2) 0.51234(18) 1.00894(19) 0.0476(6) Uani 1 1 d . . .
H7 H 0.6232 0.4866 1.0304 0.057 Uiso 1 1 calc R . .
C10 C 0.54883(14) 0.65703(14) 0.60289(15) 0.0291(4) Uani 1 1 d . . .
H10A H 0.4927 0.6517 0.5521 0.035 Uiso 1 1 calc R . .
H10B H 0.5387 0.6019 0.6342 0.035 Uiso 1 1 calc R . .
C16 C 0.94600(15) 0.93019(16) 0.79770(17) 0.0366(5) Uani 1 1 d . . .
H16A H 0.9866 0.9212 0.8553 0.044 Uiso 1 1 calc R . .
H16B H 0.9778 0.9870 0.7773 0.044 Uiso 1 1 calc R . .
C1A C 0.98632(14) 0.82661(15) 0.58579(15) 0.0298(4) Uani 1 1 d . . .
C2A C 1.0543(2) 0.9113(2) 0.5978(2) 0.0586(7) Uani 1 1 d . . .
H2A H 1.0701 0.9614 0.6628 0.070 Uiso 1 1 calc R . .
C3A C 1.0999(2) 0.9238(3) 0.5151(2) 0.0705(9) Uani 1 1 d . . .
H3A H 1.1458 0.9827 0.5250 0.085 Uiso 1 1 calc R . .
C4A C 1.0802(2) 0.8537(2) 0.4212(2) 0.0550(7) Uani 1 1 d . . .
H4A H 1.1115 0.8637 0.3659 0.066 Uiso 1 1 calc R . .
C5A C 1.0137(2) 0.7673(2) 0.4070(2) 0.0600(7) Uani 1 1 d . . .
H5A H 0.9995 0.7174 0.3417 0.072 Uiso 1 1 calc R . .
C6A C 0.9673(2) 0.75384(18) 0.48952(19) 0.0507(6) Uani 1 1 d . . .
H6A H 0.9223 0.6942 0.4794 0.061 Uiso 1 1 calc R . .
C1B C 0.98104(13) 0.70870(15) 0.72463(14) 0.0268(4) Uani 1 1 d . . .
C2B C 1.05531(15) 0.72944(19) 0.80534(16) 0.0381(5) Uani 1 1 d . . .
H2B H 1.0763 0.7985 0.8461 0.046 Uiso 1 1 calc R . .
C3B C 1.09856(17) 0.6475(2) 0.82568(18) 0.0487(6) Uani 1 1 d . . .
H3B H 1.1477 0.6617 0.8813 0.058 Uiso 1 1 calc R . .
C4B C 1.07062(19) 0.5470(2) 0.7660(2) 0.0502(6) Uani 1 1 d . . .
H4B H 1.1016 0.4925 0.7795 0.060 Uiso 1 1 calc R . .
C5B C 0.99698(19) 0.52532(19) 0.6861(2) 0.0496(6) Uani 1 1 d . . .
H5B H 0.9774 0.4561 0.6451 0.060 Uiso 1 1 calc R . .
C6B C 0.95180(16) 0.60562(16) 0.66632(18) 0.0376(5) Uani 1 1 d . . .
H6B H 0.9005 0.5902 0.6126 0.045 Uiso 1 1 calc R . .
C1C C 0.80290(16) 1.08169(15) 0.82823(15) 0.0315(4) Uani 1 1 d . . .
C2C C 0.87879(19) 1.16124(16) 0.87508(18) 0.0445(5) Uani 1 1 d . . .
H2C H 0.9370 1.1468 0.9070 0.053 Uiso 1 1 calc R . .
C3C C 0.8687(2) 1.26204(18) 0.8748(2) 0.0569(7) Uani 1 1 d . . .
H3C H 0.9203 1.3156 0.9062 0.068 Uiso 1 1 calc R . .
C4C C 0.7837(2) 1.28397(18) 0.8289(2) 0.0561(7) Uani 1 1 d . . .
H4C H 0.7774 1.3522 0.8286 0.067 Uiso 1 1 calc R . .
C5C C 0.7082(2) 1.20617(18) 0.78356(18) 0.0477(6) Uani 1 1 d . . .
H5C H 0.6498 1.2214 0.7528 0.057 Uiso 1 1 calc R . .
C6C C 0.71728(17) 1.10472(16) 0.78269(16) 0.0373(5) Uani 1 1 d . . .
H6C H 0.6652 1.0517 0.7512 0.045 Uiso 1 1 calc R . .
C1D C 0.81259(15) 0.95654(15) 0.95901(14) 0.0319(4) Uani 1 1 d . . .
C2D C 0.76307(17) 1.03154(18) 1.02527(16) 0.0423(5) Uani 1 1 d . . .
H2D H 0.7378 1.0844 1.0036 0.051 Uiso 1 1 calc R . .
C3D C 0.7511(2) 1.0282(2) 1.12325(19) 0.0584(7) Uani 1 1 d . . .
H3D H 0.7181 1.0792 1.1678 0.070 Uiso 1 1 calc R . .
C4D C 0.7872(2) 0.9510(3) 1.15542(19) 0.0624(8) Uani 1 1 d . . .
H4D H 0.7779 0.9486 1.2215 0.075 Uiso 1 1 calc R . .
C5D C 0.8368(2) 0.8772(2) 1.0914(2) 0.0564(7) Uani 1 1 d . . .
H5D H 0.8622 0.8250 1.1140 0.068 Uiso 1 1 calc R . .
C6D C 0.84960(17) 0.87940(18) 0.99373(17) 0.0420(5) Uani 1 1 d . . .
H6D H 0.8835 0.8285 0.9503 0.050 Uiso 1 1 calc R . .
C1E C 0.49419(13) 0.87287(14) 0.65891(14) 0.0258(4) Uani 1 1 d . . .
C2E C 0.47577(16) 0.96358(16) 0.73233(16) 0.0365(5) Uani 1 1 d . . .
H2E H 0.4984 0.9758 0.8014 0.044 Uiso 1 1 calc R . .
C3E C 0.42434(18) 1.03627(18) 0.70498(17) 0.0430(5) Uani 1 1 d . . .
H3E H 0.4135 1.0982 0.7552 0.052 Uiso 1 1 calc R . .
C4E C 0.38903(18) 1.01828(19) 0.60476(18) 0.0454(6) Uani 1 1 d . . .
H4E H 0.3535 1.0673 0.5862 0.054 Uiso 1 1 calc R . .
C5E C 0.4061(2) 0.9281(2) 0.53181(18) 0.0515(6) Uani 1 1 d . . .
H5E H 0.3811 0.9150 0.4632 0.062 Uiso 1 1 calc R . .
C6E C 0.45983(18) 0.85619(18) 0.55809(16) 0.0411(5) Uani 1 1 d . . .
H6E H 0.4729 0.7958 0.5071 0.049 Uiso 1 1 calc R . .
C1F C 0.51758(13) 0.77369(14) 0.81057(14) 0.0268(4) Uani 1 1 d . . .
C2F C 0.56125(18) 0.82661(19) 0.90772(17) 0.0435(5) Uani 1 1 d . . .
H2F H 0.6212 0.8699 0.9169 0.052 Uiso 1 1 calc R . .
C3F C 0.5175(2) 0.8167(2) 0.99235(19) 0.0592(7) Uani 1 1 d . . .
H3F H 0.5471 0.8545 1.0586 0.071 Uiso 1 1 calc R . .
C4F C 0.4311(2) 0.7515(2) 0.9797(2) 0.0569(7) Uani 1 1 d . . .
H4F H 0.4016 0.7446 1.0372 0.068 Uiso 1 1 calc R . .
C5F C 0.38857(19) 0.6974(2) 0.8840(2) 0.0575(7) Uani 1 1 d . . .
H5F H 0.3301 0.6519 0.8755 0.069 Uiso 1 1 calc R . .
C6F C 0.43013(16) 0.7083(2) 0.79882(19) 0.0452(6) Uani 1 1 d . . .
H6F H 0.3992 0.6714 0.7329 0.054 Uiso 1 1 calc R . .
C1G C 0.64164(17) 0.66753(15) 0.42163(14) 0.0343(4) Uani 1 1 d . . .
C2G C 0.5517(2) 0.6216(2) 0.36398(18) 0.0537(6) Uani 1 1 d . . .
H2G H 0.5042 0.5870 0.3919 0.064 Uiso 1 1 calc R . .
C3G C 0.5313(3) 0.6263(3) 0.2663(2) 0.0807(11) Uani 1 1 d . . .
H3G H 0.4696 0.5966 0.2289 0.097 Uiso 1 1 calc R . .
C4G C 0.6000(4) 0.6737(3) 0.2242(2) 0.0906(14) Uani 1 1 d . . .
H4G H 0.5859 0.6762 0.1575 0.109 Uiso 1 1 calc R . .
C5G C 0.6894(3) 0.7178(2) 0.2779(2) 0.0766(11) Uani 1 1 d . . .
H5G H 0.7369 0.7493 0.2473 0.092 Uiso 1 1 calc R . .
C6G C 0.7116(2) 0.71674(17) 0.37888(18) 0.0512(6) Uani 1 1 d . . .
H6G H 0.7727 0.7489 0.4164 0.061 Uiso 1 1 calc R . .
C1H C 0.70521(13) 0.52653(14) 0.52109(14) 0.0264(4) Uani 1 1 d . . .
C2H C 0.74493(15) 0.47765(16) 0.43104(16) 0.0349(4) Uani 1 1 d . . .
H2H H 0.7503 0.5113 0.3813 0.042 Uiso 1 1 calc R . .
C3H C 0.77688(17) 0.37971(17) 0.41310(18) 0.0441(5) Uani 1 1 d . . .
H3H H 0.8043 0.3479 0.3519 0.053 Uiso 1 1 calc R . .
C4H C 0.76848(19) 0.32920(17) 0.48458(19) 0.0470(6) Uani 1 1 d . . .
H4H H 0.7890 0.2623 0.4719 0.056 Uiso 1 1 calc R . .
C5H C 0.73003(19) 0.37663(17) 0.57472(19) 0.0449(5) Uani 1 1 d . . .
H5H H 0.7247 0.3421 0.6238 0.054 Uiso 1 1 calc R . .
C6H C 0.69907(16) 0.47473(15) 0.59394(16) 0.0346(4) Uani 1 1 d . . .
H6H H 0.6737 0.5068 0.6563 0.042 Uiso 1 1 calc R . .

loop_
_atom_site_aniso_label
_atom_site_aniso_U_11
_atom_site_aniso_U_22
_atom_site_aniso_U_33
_atom_site_aniso_U_23
_atom_site_aniso_U_13
_atom_site_aniso_U_12
Ru1 0.02041(8) 0.01890(8) 0.01999(8) 0.00955(5) 0.00308(5) 0.00145(5)
P1 0.0211(2) 0.0222(2) 0.0272(2) 0.00960(18) 0.00421(18) 0.00148(17)
P2 0.0251(2) 0.0221(2) 0.0255(2) 0.00699(18) 0.00367(18) 0.00070(18)
P3 0.0211(2) 0.0239(2) 0.0232(2) 0.01039(18) 0.00312(17) 0.00215(17)
P4 0.0263(2) 0.0219(2) 0.0226(2) 0.00804(18) 0.00198(18) 0.00197(18)
Cl1 0.0407(3) 0.0278(2) 0.0291(2) 0.01742(19) 0.00599(19) 0.00421(19)
N1 0.0698(14) 0.0463(11) 0.0414(11) 0.0301(9) 0.0138(10) 0.0163(10)
C1 0.0231(9) 0.0230(8) 0.0232(8) 0.0077(7) 0.0023(7) 0.0008(7)
C2 0.0356(10) 0.0285(10) 0.0310(10) 0.0138(8) 0.0041(8) 0.0029(8)
C3 0.0540(14) 0.0481(13) 0.0423(13) 0.0248(11) -0.0001(11) 0.0133(11)
C4 0.0441(12) 0.0406(12) 0.0406(12) 0.0232(10) 0.0043(9) 0.0050(9)
C5 0.0412(11) 0.0241(9) 0.0248(9) 0.0121(7) 0.0045(8) 0.0040(8)
C6 0.0441(12) 0.0375(11) 0.0424(12) 0.0216(10) 0.0095(10) 0.0061(9)
C7 0.0593(15) 0.0438(13) 0.0534(14) 0.0304(11) 0.0234(12) 0.0088(11)
C10 0.0265(9) 0.0261(9) 0.0333(10) 0.0080(8) 0.0032(8) 0.0002(7)
C16 0.0259(10) 0.0307(10) 0.0447(12) 0.0004(9) 0.0061(9) -0.0016(8)
C1A 0.0249(9) 0.0348(10) 0.0385(11) 0.0219(9) 0.0091(8) 0.0073(8)
C2A 0.0628(17) 0.0664(17) 0.0447(14) 0.0238(13) 0.0044(12) -0.0269(14)
C3A 0.0678(19) 0.083(2) 0.0687(19) 0.0425(17) 0.0140(15) -0.0264(16)
C4A 0.0573(16) 0.0694(17) 0.0621(17) 0.0461(15) 0.0308(13) 0.0206(13)
C5A 0.090(2) 0.0492(15) 0.0509(15) 0.0205(12) 0.0380(15) 0.0213(14)
C6A 0.0731(17) 0.0354(12) 0.0487(14) 0.0150(11) 0.0315(13) 0.0075(11)
C1B 0.0213(9) 0.0336(10) 0.0306(9) 0.0164(8) 0.0053(7) 0.0048(7)
C2B 0.0315(11) 0.0502(13) 0.0346(11) 0.0163(10) 0.0021(9) 0.0059(9)
C3B 0.0358(12) 0.0811(19) 0.0403(13) 0.0325(13) 0.0018(10) 0.0195(12)
C4B 0.0509(14) 0.0613(16) 0.0584(15) 0.0401(14) 0.0151(12) 0.0275(12)
C5B 0.0533(15) 0.0362(12) 0.0670(16) 0.0253(12) 0.0064(12) 0.0129(11)
C6B 0.0340(11) 0.0319(11) 0.0492(13) 0.0179(9) -0.0042(9) 0.0040(8)
C1C 0.0416(11) 0.0246(9) 0.0287(10) 0.0078(8) 0.0088(8) 0.0043(8)
C2C 0.0533(14) 0.0290(11) 0.0451(13) 0.0061(9) -0.0009(11) -0.0022(10)
C3C 0.0790(19) 0.0256(11) 0.0582(16) 0.0053(11) 0.0061(14) -0.0068(12)
C4C 0.095(2) 0.0280(11) 0.0481(14) 0.0128(10) 0.0158(14) 0.0151(13)
C5C 0.0671(16) 0.0402(13) 0.0409(13) 0.0147(10) 0.0105(11) 0.0237(12)
C6C 0.0450(12) 0.0319(10) 0.0358(11) 0.0096(9) 0.0102(9) 0.0089(9)
C1D 0.0314(10) 0.0343(10) 0.0256(9) 0.0072(8) -0.0015(8) -0.0084(8)
C2D 0.0454(13) 0.0432(12) 0.0333(11) 0.0062(10) 0.0085(9) -0.0039(10)
C3D 0.0579(16) 0.0693(18) 0.0338(12) -0.0001(12) 0.0146(11) -0.0167(13)
C4D 0.0590(17) 0.090(2) 0.0324(13) 0.0238(14) -0.0052(12) -0.0312(16)
C5D 0.0539(15) 0.0728(18) 0.0457(14) 0.0343(14) -0.0156(12) -0.0190(13)
C6D 0.0404(12) 0.0473(13) 0.0360(11) 0.0165(10) -0.0086(9) -0.0098(10)
C1E 0.0213(8) 0.0305(9) 0.0300(9) 0.0153(8) 0.0033(7) 0.0044(7)
C2E 0.0440(12) 0.0400(11) 0.0280(10) 0.0119(9) 0.0031(9) 0.0154(9)
C3E 0.0529(14) 0.0413(12) 0.0397(12) 0.0148(10) 0.0080(10) 0.0225(10)
C4E 0.0499(14) 0.0492(13) 0.0459(13) 0.0239(11) 0.0030(10) 0.0228(11)
C5E 0.0644(16) 0.0594(15) 0.0348(12) 0.0191(11) -0.0062(11) 0.0233(13)
C6E 0.0532(14) 0.0404(12) 0.0297(10) 0.0090(9) 0.0001(9) 0.0176(10)
C1F 0.0248(9) 0.0303(9) 0.0313(10) 0.0170(8) 0.0076(7) 0.0059(7)
C2F 0.0429(13) 0.0519(14) 0.0332(11) 0.0115(10) 0.0097(9) -0.0052(10)
C3F 0.0699(18) 0.0778(19) 0.0307(12) 0.0165(12) 0.0157(12) 0.0071(15)
C4F 0.0620(17) 0.0751(18) 0.0536(16) 0.0402(14) 0.0337(13) 0.0189(14)
C5F 0.0401(13) 0.0757(19) 0.0708(18) 0.0420(16) 0.0221(13) -0.0023(12)
C6F 0.0297(11) 0.0627(15) 0.0476(13) 0.0264(12) 0.0045(10) -0.0061(10)
C1G 0.0536(13) 0.0268(10) 0.0235(9) 0.0077(8) 0.0013(9) 0.0138(9)
C2G 0.0655(17) 0.0519(14) 0.0353(12) 0.0036(11) -0.0132(11) 0.0150(12)
C3G 0.119(3) 0.073(2) 0.0372(15) 0.0000(15) -0.0285(17) 0.038(2)
C4G 0.182(4) 0.064(2) 0.0276(14) 0.0092(14) -0.004(2) 0.056(2)
C5G 0.154(3) 0.0471(16) 0.0431(16) 0.0242(13) 0.038(2) 0.0286(19)
C6G 0.088(2) 0.0342(12) 0.0353(12) 0.0128(10) 0.0222(12) 0.0113(12)
C1H 0.0251(9) 0.0231(9) 0.0294(9) 0.0076(7) -0.0009(7) 0.0002(7)
C2H 0.0370(11) 0.0335(10) 0.0359(11) 0.0120(9) 0.0074(9) 0.0063(9)
C3H 0.0476(13) 0.0371(12) 0.0465(13) 0.0074(10) 0.0112(10) 0.0160(10)
C4H 0.0530(14) 0.0303(11) 0.0577(15) 0.0124(10) 0.0027(11) 0.0134(10)
C5H 0.0568(14) 0.0333(11) 0.0496(14) 0.0222(10) -0.0014(11) 0.0047(10)
C6H 0.0424(12) 0.0293(10) 0.0322(10) 0.0110(8) 0.0011(9) 0.0018(9)

loop_
_atom_type_symbol
_atom_type_description
_atom_type_scat_dispersion_real
_atom_type_scat_dispersion_imag
_atom_type_scat_source
C C 0.0033 0.0016 'International Tables Vol C Tables 4.2.6.8 and 6.1.1.4'
H H 0.0000 0.0000 'International Tables Vol C Tables 4.2.6.8 and 6.1.1.4'
N N 0.0061 0.0033 'International Tables Vol C Tables 4.2.6.8 and 6.1.1.4'
P P 0.1023 0.0942 'International Tables Vol C Tables 4.2.6.8 and 6.1.1.4'
Cl Cl 0.1484 0.1585 'International Tables Vol C Tables 4.2.6.8 and 6.1.1.4'
Ru Ru -1.2594 0.8363 'International Tables Vol C Tables 4.2.6.8 and 6.1.1.4'

loop_
_geom_angle_atom_site_label_1
_geom_angle_atom_site_label_2
_geom_angle_atom_site_label_3
_geom_angle
_geom_angle_site_symmetry_1
_geom_angle_site_symmetry_3
_geom_angle_publ_flag
C1 Ru1 P3 84.63(5) . . ?
C1 Ru1 P1 89.59(5) . . ?
P3 Ru1 P1 174.200(16) . . ?
C1 Ru1 P2 91.64(5) . . ?
P3 Ru1 P2 107.461(17) . . ?
P1 Ru1 P2 72.134(17) . . ?
C1 Ru1 P4 89.37(5) . . ?
P3 Ru1 P4 71.774(17) . . ?
P1 Ru1 P4 108.741(17) . . ?
P2 Ru1 P4 178.676(17) . . ?
C1 Ru1 Cl1 177.38(5) . . ?
P3 Ru1 Cl1 97.495(16) . . ?
P1 Ru1 Cl1 88.268(16) . . ?
P2 Ru1 Cl1 86.268(17) . . ?
P4 Ru1 Cl1 92.750(17) . . ?
C1B P1 C1A 103.11(8) . . ?
C1B P1 C16 107.08(10) . . ?
C1A P1 C16 106.14(10) . . ?
C1B P1 Ru1 119.23(6) . . ?
C1A P1 Ru1 123.79(6) . . ?
C16 P1 Ru1 95.45(6) . . ?
C1D P2 C1C 102.60(9) . . ?
C1D P2 C16 105.58(10) . . ?
C1C P2 C16 104.33(10) . . ?
C1D P2 Ru1 123.19(6) . . ?
C1C P2 Ru1 122.57(7) . . ?
C16 P2 Ru1 95.35(6) . . ?
C1E P3 C1F 102.29(8) . . ?
C1E P3 C10 107.89(9) . . ?
C1F P3 C10 104.13(9) . . ?
C1E P3 Ru1 121.60(6) . . ?
C1F P3 Ru1 123.43(6) . . ?
C10 P3 Ru1 94.99(6) . . ?
C1G P4 C1H 101.75(9) . . ?
C1G P4 C10 105.16(10) . . ?
C1H P4 C10 106.00(9) . . ?
C1G P4 Ru1 122.43(7) . . ?
C1H P4 Ru1 124.48(6) . . ?
C10 P4 Ru1 93.89(6) . . ?
C7 N1 C3 115.25(18) . . ?
C2 C1 Ru1 177.90(17) . . ?
C1 C2 C5 175.6(2) . . ?
N1 C3 C4 125.0(2) . . ?
C3 C4 C5 119.2(2) . . ?
C6 C5 C4 116.01(18) . . ?
C6 C5 C2 122.33(19) . . ?
C4 C5 C2 121.66(19) . . ?
C7 C6 C5 119.5(2) . . ?
N1 C7 C6 125.0(2) . . ?
P3 C10 P4 96.03(9) . . ?
P2 C16 P1 96.93(9) . . ?
C2A C1A C6A 117.7(2) . . ?
C2A C1A P1 123.47(18) . . ?
C6A C1A P1 118.85(16) . . ?
C1A C2A C3A 120.7(3) . . ?
C4A C3A C2A 121.5(3) . . ?
C3A C4A C5A 119.2(2) . . ?
C4A C5A C6A 119.9(3) . . ?
C1A C6A C5A 121.0(2) . . ?
C6B C1B C2B 118.47(18) . . ?
C6B C1B P1 116.95(14) . . ?
C2B C1B P1 124.58(16) . . ?
C1B C2B C3B 119.8(2) . . ?
C4B C3B C2B 120.9(2) . . ?
C3B C4B C5B 119.9(2) . . ?
C4B C5B C6B 119.9(2) . . ?
C5B C6B C1B 121.0(2) . . ?
C6C C1C C2C 119.13(19) . . ?
C6C C1C P2 120.20(16) . . ?
C2C C1C P2 120.66(17) . . ?
C3C C2C C1C 120.0(2) . . ?
C4C C3C C2C 120.4(2) . . ?
C5C C4C C3C 119.9(2) . . ?
C4C C5C C6C 120.5(2) . . ?
C1C C6C C5C 120.1(2) . . ?
C2D C1D C6D 118.5(2) . . ?
C2D C1D P2 121.28(17) . . ?
C6D C1D P2 119.75(17) . . ?
C3D C2D C1D 120.1(2) . . ?
C4D C3D C2D 120.4(3) . . ?
C3D C4D C5D 120.1(2) . . ?
C4D C5D C6D 120.3(3) . . ?
C5D C6D C1D 120.6(2) . . ?
C6E C1E C2E 118.73(17) . . ?
C6E C1E P3 123.07(15) . . ?
C2E C1E P3 117.89(14) . . ?
C3E C2E C1E 120.63(19) . . ?
C4E C3E C2E 120.3(2) . . ?
C3E C4E C5E 119.4(2) . . ?
C4E C5E C6E 120.7(2) . . ?
C1E C6E C5E 120.2(2) . . ?
C2F C1F C6F 118.75(19) . . ?
C2F C1F P3 120.76(15) . . ?
C6F C1F P3 120.48(16) . . ?
C1F C2F C3F 120.5(2) . . ?
C4F C3F C2F 120.2(2) . . ?
C5F C4F C3F 119.7(2) . . ?
C4F C5F C6F 120.8(2) . . ?
C5F C6F C1F 120.1(2) . . ?
C6G C1G C2G 119.0(2) . . ?
C6G C1G P4 119.99(18) . . ?
C2G C1G P4 121.00(18) . . ?
C3G C2G C1G 120.9(3) . . ?
C4G C3G C2G 120.1(3) . . ?
C3G C4G C5G 120.5(3) . . ?
C4G C5G C6G 120.8(3) . . ?
C1G C6G C5G 118.7(3) . . ?
C2H C1H C6H 118.09(18) . . ?
C2H C1H P4 121.65(14) . . ?
C6H C1H P4 120.10(15) . . ?
C1H C2H C3H 121.0(2) . . ?
C4H C3H C2H 120.1(2) . . ?
C3H C4H C5H 119.8(2) . . ?
C4H C5H C6H 120.6(2) . . ?
C5H C6H C1H 120.4(2) . . ?

loop_
_geom_bond_atom_site_label_1
_geom_bond_atom_site_label_2
_geom_bond_distance
_geom_bond_site_symmetry_2
_geom_bond_publ_flag
Ru1 C1 1.9797(17) . ?
Ru1 P3 2.3252(5) . ?
Ru1 P1 2.3493(5) . ?
Ru1 P2 2.3530(5) . ?
Ru1 P4 2.3581(5) . ?
Ru1 Cl1 2.4466(4) . ?
P1 C1B 1.8219(18) . ?
P1 C1A 1.8274(19) . ?
P1 C16 1.850(2) . ?
P2 C1D 1.822(2) . ?
P2 C1C 1.8238(19) . ?
P2 C16 1.849(2) . ?
P3 C1E 1.8187(18) . ?
P3 C1F 1.8233(18) . ?
P3 C10 1.8466(19) . ?
P4 C1G 1.8267(19) . ?
P4 C1H 1.8304(19) . ?
P4 C10 1.8470(19) . ?
N1 C7 1.326(3) . ?
N1 C3 1.327(3) . ?
C1 C2 1.212(3) . ?
C2 C5 1.425(3) . ?
C3 C4 1.379(3) . ?
C4 C5 1.398(3) . ?
C5 C6 1.393(3) . ?
C6 C7 1.379(3) . ?
C1A C2A 1.374(3) . ?
C1A C6A 1.380(3) . ?
C2A C3A 1.385(3) . ?
C3A C4A 1.342(4) . ?
C4A C5A 1.374(4) . ?
C5A C6A 1.393(3) . ?
C1B C6B 1.389(3) . ?
C1B C2B 1.391(3) . ?
C2B C3B 1.394(3) . ?
C3B C4B 1.363(4) . ?
C4B C5B 1.377(4) . ?
C5B C6B 1.383(3) . ?
C1C C6C 1.385(3) . ?
C1C C2C 1.390(3) . ?
C2C C3C 1.389(3) . ?
C3C C4C 1.374(4) . ?
C4C C5C 1.370(4) . ?
C5C C6C 1.391(3) . ?
C1D C2D 1.395(3) . ?
C1D C6D 1.395(3) . ?
C2D C3D 1.389(3) . ?
C3D C4D 1.372(4) . ?
C4D C5D 1.373(4) . ?
C5D C6D 1.381(3) . ?
C1E C6E 1.379(3) . ?
C1E C2E 1.385(3) . ?
C2E C3E 1.383(3) . ?
C3E C4E 1.372(3) . ?
C4E C5E 1.372(3) . ?
C5E C6E 1.385(3) . ?
C1F C2F 1.373(3) . ?
C1F C6F 1.389(3) . ?
C2F C3F 1.386(3) . ?
C3F C4F 1.375(4) . ?
C4F C5F 1.356(4) . ?
C5F C6F 1.383(3) . ?
C1G C6G 1.384(3) . ?
C1G C2G 1.391(3) . ?
C2G C3G 1.381(4) . ?
C3G C4G 1.352(5) . ?
C4G C5G 1.361(5) . ?
C5G C6G 1.411(4) . ?
C1H C2H 1.385(3) . ?
C1H C6H 1.400(3) . ?
C2H C3H 1.388(3) . ?
C3H C4H 1.373(3) . ?
C4H C5H 1.373(3) . ?
C5H C6H 1.383(3) . ?
